data_4333853
loop_
_publ_author_name
'Hamid Khaledi'
'Marilyn M. Olmstead'
'Hapipah Mohd Ali'
'Noel F. Thomas'

_publ_section_title
;
 Indolenine meso-Substituted Dibenzotetraaza[14]annulene and Its
 Coordination Chemistry toward the Transition Metal Ions MnIII, FeIII,
 CoII, NiII, CuII, and PdII
;
_journal_name_full 'Inorganic Chemistry'
_journal_page_first 1926
_journal_page_last 1941
_journal_paper_doi 10.1021/ic302150j
_journal_volume 52
_journal_year 2013
_chemical_formula_moiety 'C38 H34 N6'
_chemical_formula_sum 'C38 H34 N6'
_chemical_formula_weight 574.71
_chemical_name_systematic
; 
 ? 
;
_space_group_IT_number 2
_symmetry_cell_setting triclinic
_symmetry_space_group_name_Hall '-P 1'
_symmetry_space_group_name_H-M 'P -1'
_atom_sites_solution_hydrogens geom
_atom_sites_solution_primary direct
_atom_sites_solution_secondary difmap
_audit_creation_method SHELXL-97
_cell_angle_alpha 82.332(3)
_cell_angle_beta 85.697(4)
_cell_angle_gamma 87.857(4)
_cell_formula_units_Z 2
_cell_length_a 6.8570(5)
_cell_length_b 14.2898(8)
_cell_length_c 14.9747(9)
_cell_measurement_reflns_used 2822
_cell_measurement_temperature 100(2)
_cell_measurement_theta_max 30.25
_cell_measurement_theta_min 2.75
_cell_volume 1449.52(16)
_computing_cell_refinement 'Bruker SAINT'
_computing_data_collection 'Bruker APEX2'
_computing_data_reduction 'Bruker SAINT'
_computing_molecular_graphics 'Bruker SHELXTL'
_computing_publication_material 'Bruker SHELXTL'
_computing_structure_refinement 'SHELXL-97 (Sheldrick, 2008)'
_computing_structure_solution 'SHELXS-97 (Sheldrick, 2008)'
_diffrn_ambient_temperature 100(2)
_diffrn_measured_fraction_theta_full 0.961
_diffrn_measured_fraction_theta_max 0.961
_diffrn_measurement_device_type 'Bruker APEX-II CCD'
_diffrn_measurement_method '\f and \w scans'
_diffrn_radiation_monochromator graphite
_diffrn_radiation_source 'fine-focus sealed tube'
_diffrn_radiation_type MoK\a
_diffrn_radiation_wavelength 0.71073
_diffrn_reflns_av_R_equivalents 0.0217
_diffrn_reflns_av_sigmaI/netI 0.0460
_diffrn_reflns_limit_h_max 8
_diffrn_reflns_limit_h_min -7
_diffrn_reflns_limit_k_max 16
_diffrn_reflns_limit_k_min -17
_diffrn_reflns_limit_l_max 17
_diffrn_reflns_limit_l_min -17
_diffrn_reflns_number 7648
_diffrn_reflns_theta_full 25.05
_diffrn_reflns_theta_max 25.05
_diffrn_reflns_theta_min 1.38
_exptl_absorpt_coefficient_mu 0.079
_exptl_absorpt_correction_T_max 0.9976
_exptl_absorpt_correction_T_min 0.9858
_exptl_absorpt_correction_type multi-scan
_exptl_absorpt_process_details SADABS
_exptl_crystal_colour red
_exptl_crystal_density_diffrn 1.317
_exptl_crystal_description lath
_exptl_crystal_F_000 608
_exptl_crystal_size_max 0.18
_exptl_crystal_size_mid 0.08
_exptl_crystal_size_min 0.03
_refine_diff_density_max 0.382
_refine_diff_density_min -0.331
_refine_diff_density_rms 0.079
_refine_ls_extinction_method none
_refine_ls_goodness_of_fit_ref 1.096
_refine_ls_hydrogen_treatment mixed
_refine_ls_matrix_type full
_refine_ls_number_parameters 407
_refine_ls_number_reflns 4927
_refine_ls_number_restraints 2
_refine_ls_restrained_S_all 1.095
_refine_ls_R_factor_all 0.0937
_refine_ls_R_factor_gt 0.0778
_refine_ls_shift/su_max 0.000
_refine_ls_shift/su_mean 0.000
_refine_ls_structure_factor_coef Fsqd
_refine_ls_weighting_details 'calc w=1/[\s^2^(Fo^2^)+(0.0507P)^2^+6.7967P] where P=(Fo^2^+2Fc^2^)/3'
_refine_ls_weighting_scheme calc
_refine_ls_wR_factor_gt 0.2138
_refine_ls_wR_factor_ref 0.2217
_reflns_number_gt 3932
_reflns_number_total 4927
_reflns_threshold_expression >2sigma(I)
_cod_data_source_file ic302150j_si_002_01.cif
_cod_data_source_block LH2
_cod_database_code 4333853

loop_
_symmetry_equiv_pos_as_xyz
'x, y, z'
'-x, -y, -z'

loop_
_atom_site_label
_atom_site_type_symbol
_atom_site_fract_x
_atom_site_fract_y
_atom_site_fract_z
_atom_site_U_iso_or_equiv
_atom_site_adp_type
_atom_site_occupancy
_atom_site_symmetry_multiplicity
_atom_site_calc_flag
_atom_site_refinement_flags
N1 N 0.4267(5) 0.7572(2) 0.7433(2) 0.0196(8) Uani 1 1 d .
N2 N 0.4863(5) 0.4564(2) 0.6327(2) 0.0192(8) Uani 1 1 d D
H2N H 0.488(7) 0.482(3) 0.5760(16) 0.023 Uiso 1 1 d D
N3 N 0.4802(5) 0.6252(2) 0.5203(2) 0.0185(8) Uani 1 1 d .
C1 C 0.4117(6) 0.7920(3) 0.8274(3) 0.0195(9) Uani 1 1 d .
C2 C 0.4014(6) 0.8860(3) 0.8418(3) 0.0236(10) Uani 1 1 d .
H2 H 0.4031 0.9355 0.7926 0.028 Uiso 1 1 calc R
C3 C 0.3886(7) 0.9055(3) 0.9301(3) 0.0288(11) Uani 1 1 d .
H3 H 0.3811 0.9693 0.9417 0.035 Uiso 1 1 calc R
C4 C 0.3865(7) 0.8329(3) 1.0025(3) 0.0294(11) Uani 1 1 d .
H4 H 0.3778 0.8479 1.0626 0.035 Uiso 1 1 calc R
C5 C 0.3970(6) 0.7392(3) 0.9875(3) 0.0255(10) Uani 1 1 d .
H5 H 0.3965 0.6897 1.0366 0.031 Uiso 1 1 calc R
C6 C 0.4082(6) 0.7192(3) 0.8991(3) 0.0205(9) Uani 1 1 d .
C7 C 0.4220(6) 0.6268(3) 0.8610(3) 0.0189(9) Uani 1 1 d .
C8 C 0.6070(6) 0.5709(3) 0.8905(3) 0.0211(9) Uani 1 1 d .
H8A H 0.7230 0.6045 0.8628 0.032 Uiso 1 1 calc R
H8B H 0.6076 0.5081 0.8711 0.032 Uiso 1 1 calc R
H8C H 0.6085 0.5645 0.9564 0.032 Uiso 1 1 calc R
C9 C 0.2353(6) 0.5705(3) 0.8912(3) 0.0230(9) Uani 1 1 d .
H9A H 0.2166 0.5621 0.9572 0.034 Uiso 1 1 calc R
H9B H 0.2488 0.5085 0.8698 0.034 Uiso 1 1 calc R
H9C H 0.1219 0.6051 0.8656 0.034 Uiso 1 1 calc R
C10 C 0.4332(6) 0.6652(3) 0.7593(3) 0.0164(8) Uani 1 1 d .
C11 C 0.4537(6) 0.6085(3) 0.6842(3) 0.0196(9) Uani 1 1 d .
C12 C 0.4648(6) 0.5121(3) 0.6984(3) 0.0204(9) Uani 1 1 d .
H12 H 0.4567 0.4822 0.7591 0.025 Uiso 1 1 calc R
C13 C 0.4970(6) 0.3582(3) 0.6429(3) 0.0177(9) Uani 1 1 d .
C14 C 0.4931(6) 0.3024(3) 0.7264(3) 0.0220(9) Uani 1 1 d .
H14 H 0.4850 0.3320 0.7798 0.026 Uiso 1 1 calc R
C15 C 0.5008(7) 0.2057(3) 0.7335(3) 0.0261(10) Uani 1 1 d .
H15 H 0.4959 0.1690 0.7913 0.031 Uiso 1 1 calc R
C16 C 0.5157(7) 0.1617(3) 0.6561(3) 0.0263(10) Uani 1 1 d .
H16 H 0.5207 0.0948 0.6607 0.032 Uiso 1 1 calc R
C17 C 0.5231(6) 0.2156(3) 0.5725(3) 0.0233(10) Uani 1 1 d .
H17 H 0.5344 0.1848 0.5199 0.028 Uiso 1 1 calc R
C18 C 0.5145(6) 0.3138(3) 0.5631(3) 0.0180(9) Uani 1 1 d .
C19 C 0.4618(6) 0.6612(3) 0.5951(3) 0.0184(9) Uani 1 1 d .
H19 H 0.4528 0.7281 0.5911 0.022 Uiso 1 1 calc R
N4 N 0.0711(5) 0.2700(2) 0.2347(2) 0.0190(8) Uani 1 1 d .
N5 N 0.0167(5) 0.3595(2) 0.5321(2) 0.0184(8) Uani 1 1 d D
H5N H 0.010(7) 0.4180(17) 0.504(3) 0.022 Uiso 1 1 d D
N6 N 0.0247(5) 0.4879(2) 0.3790(2) 0.0186(8) Uani 1 1 d .
C20 C 0.0855(6) 0.1872(3) 0.1923(3) 0.0183(9) Uani 1 1 d .
C21 C 0.1009(6) 0.1827(3) 0.1008(3) 0.0205(9) Uani 1 1 d .
H21 H 0.1034 0.2386 0.0585 0.025 Uiso 1 1 calc R
C22 C 0.1127(7) 0.0941(3) 0.0720(3) 0.0250(10) Uani 1 1 d .
H22 H 0.1216 0.0892 0.0091 0.030 Uiso 1 1 calc R
C23 C 0.1118(7) 0.0125(3) 0.1340(3) 0.0265(10) Uani 1 1 d .
H23 H 0.1202 -0.0475 0.1131 0.032 Uiso 1 1 calc R
C24 C 0.0985(6) 0.0178(3) 0.2268(3) 0.0229(9) Uani 1 1 d .
H24 H 0.0995 -0.0379 0.2692 0.028 Uiso 1 1 calc R
C25 C 0.0839(6) 0.1054(3) 0.2554(3) 0.0187(9) Uani 1 1 d .
C26 C 0.0664(6) 0.1360(3) 0.3489(3) 0.0187(9) Uani 1 1 d .
C27 C -0.1238(6) 0.0992(3) 0.4004(3) 0.0230(9) Uani 1 1 d .
H27A H -0.2362 0.1272 0.3687 0.034 Uiso 1 1 calc R
H27B H -0.1316 0.1167 0.4616 0.034 Uiso 1 1 calc R
H27C H -0.1249 0.0303 0.4035 0.034 Uiso 1 1 calc R
C28 C 0.2464(6) 0.1002(3) 0.4003(3) 0.0231(9) Uani 1 1 d .
H28A H 0.2580 0.0312 0.4039 0.035 Uiso 1 1 calc R
H28B H 0.2315 0.1181 0.4614 0.035 Uiso 1 1 calc R
H28C H 0.3643 0.1283 0.3682 0.035 Uiso 1 1 calc R
C29 C 0.0601(6) 0.2445(3) 0.3217(3) 0.0169(9) Uani 1 1 d .
C30 C 0.0424(6) 0.3171(3) 0.3825(3) 0.0187(9) Uani 1 1 d .
C31 C 0.0321(6) 0.2949(3) 0.4745(3) 0.0187(9) Uani 1 1 d .
H31 H 0.0362 0.2300 0.4989 0.022 Uiso 1 1 calc R
C32 C 0.0044(6) 0.3427(3) 0.6265(3) 0.0183(9) Uani 1 1 d .
C33 C 0.0164(6) 0.2523(3) 0.6735(3) 0.0222(9) Uani 1 1 d .
H33 H 0.0325 0.1994 0.6412 0.027 Uiso 1 1 calc R
C34 C 0.0052(7) 0.2387(3) 0.7669(3) 0.0230(10) Uani 1 1 d .
H34 H 0.0146 0.1766 0.7984 0.028 Uiso 1 1 calc R
C35 C -0.0196(6) 0.3154(3) 0.8146(3) 0.0234(10) Uani 1 1 d .
H35 H -0.0282 0.3062 0.8788 0.028 Uiso 1 1 calc R
C36 C -0.0319(6) 0.4059(3) 0.7680(3) 0.0216(9) Uani 1 1 d .
H36 H -0.0501 0.4582 0.8010 0.026 Uiso 1 1 calc R
C37 C -0.0182(6) 0.4217(3) 0.6740(3) 0.0177(9) Uani 1 1 d .
C38 C 0.0373(6) 0.4132(3) 0.3383(3) 0.0182(9) Uani 1 1 d .
H38 H 0.0438 0.4224 0.2742 0.022 Uiso 1 1 calc R

loop_
_atom_site_aniso_label
_atom_site_aniso_U_11
_atom_site_aniso_U_22
_atom_site_aniso_U_33
_atom_site_aniso_U_23
_atom_site_aniso_U_13
_atom_site_aniso_U_12
N1 0.0194(19) 0.0214(18) 0.0191(19) -0.0055(14) -0.0027(14) -0.0017(14)
N2 0.026(2) 0.0179(18) 0.0137(17) -0.0027(14) -0.0002(15) -0.0003(14)
N3 0.0202(19) 0.0192(17) 0.0162(18) -0.0039(14) 0.0005(14) -0.0005(14)
C1 0.012(2) 0.023(2) 0.024(2) -0.0050(17) -0.0017(17) 0.0009(16)
C2 0.023(2) 0.021(2) 0.028(2) -0.0061(18) -0.0028(19) 0.0005(17)
C3 0.025(3) 0.029(2) 0.037(3) -0.019(2) -0.001(2) 0.0001(19)
C4 0.028(3) 0.044(3) 0.020(2) -0.017(2) -0.0036(19) 0.003(2)
C5 0.022(2) 0.034(3) 0.021(2) -0.0054(19) 0.0000(18) 0.0013(19)
C6 0.014(2) 0.027(2) 0.022(2) -0.0072(18) 0.0004(17) 0.0005(17)
C7 0.017(2) 0.023(2) 0.016(2) -0.0032(17) -0.0006(16) 0.0016(17)
C8 0.022(2) 0.024(2) 0.016(2) 0.0003(17) -0.0014(17) 0.0039(17)
C9 0.022(2) 0.026(2) 0.019(2) 0.0004(17) 0.0015(18) -0.0001(18)
C10 0.013(2) 0.021(2) 0.014(2) -0.0014(16) -0.0008(16) -0.0010(16)
C11 0.015(2) 0.025(2) 0.019(2) -0.0022(17) -0.0015(16) -0.0012(16)
C12 0.019(2) 0.026(2) 0.017(2) -0.0058(17) 0.0013(17) 0.0001(17)
C13 0.016(2) 0.017(2) 0.019(2) 0.0000(16) -0.0026(16) -0.0008(16)
C14 0.025(2) 0.025(2) 0.016(2) -0.0019(17) -0.0032(17) -0.0007(18)
C15 0.033(3) 0.026(2) 0.018(2) 0.0033(18) -0.0032(19) -0.0011(19)
C16 0.027(3) 0.020(2) 0.031(3) 0.0011(19) -0.002(2) -0.0002(18)
C17 0.025(2) 0.026(2) 0.020(2) -0.0080(18) 0.0004(18) 0.0001(18)
C18 0.012(2) 0.025(2) 0.017(2) -0.0045(17) 0.0006(16) -0.0004(16)
C19 0.017(2) 0.018(2) 0.020(2) -0.0021(17) -0.0013(17) 0.0011(16)
N4 0.0172(18) 0.0184(17) 0.0221(19) -0.0063(14) 0.0004(14) 0.0010(14)
N5 0.025(2) 0.0125(16) 0.0173(18) -0.0019(14) -0.0009(15) 0.0005(14)
N6 0.0188(19) 0.0179(17) 0.0192(18) -0.0032(14) -0.0002(14) -0.0004(14)
C20 0.015(2) 0.020(2) 0.021(2) -0.0035(17) -0.0018(16) -0.0001(16)
C21 0.019(2) 0.024(2) 0.018(2) -0.0014(17) -0.0012(17) -0.0004(17)
C22 0.027(2) 0.033(2) 0.017(2) -0.0108(19) 0.0005(18) -0.0006(19)
C23 0.027(2) 0.023(2) 0.032(3) -0.0146(19) 0.001(2) 0.0009(18)
C24 0.025(2) 0.017(2) 0.026(2) -0.0050(17) 0.0023(18) -0.0010(17)
C25 0.016(2) 0.019(2) 0.021(2) -0.0043(17) -0.0006(17) -0.0008(16)
C26 0.019(2) 0.018(2) 0.020(2) -0.0074(17) -0.0024(17) 0.0028(16)
C27 0.027(2) 0.018(2) 0.024(2) -0.0024(17) 0.0030(18) -0.0025(17)
C28 0.025(2) 0.023(2) 0.021(2) -0.0036(17) -0.0042(18) 0.0047(18)
C29 0.014(2) 0.018(2) 0.019(2) -0.0045(16) -0.0012(16) 0.0001(16)
C30 0.017(2) 0.019(2) 0.021(2) -0.0022(17) -0.0015(17) -0.0018(16)
C31 0.021(2) 0.015(2) 0.020(2) -0.0028(16) -0.0027(17) -0.0005(16)
C32 0.016(2) 0.018(2) 0.021(2) -0.0023(16) 0.0005(16) -0.0002(16)
C33 0.028(2) 0.018(2) 0.021(2) -0.0064(17) -0.0019(18) -0.0013(17)
C34 0.031(3) 0.016(2) 0.021(2) 0.0041(17) -0.0023(19) -0.0047(17)
C35 0.025(2) 0.030(2) 0.015(2) -0.0014(18) 0.0020(17) -0.0024(18)
C36 0.021(2) 0.023(2) 0.022(2) -0.0088(18) -0.0006(17) -0.0010(17)
C37 0.014(2) 0.019(2) 0.021(2) -0.0043(17) 0.0004(16) -0.0014(16)
C38 0.017(2) 0.019(2) 0.017(2) -0.0008(16) 0.0001(16) 0.0013(16)

loop_
_atom_type_symbol
_atom_type_description
_atom_type_scat_dispersion_real
_atom_type_scat_dispersion_imag
_atom_type_scat_source
C C 0.0033 0.0016 'International Tables Vol C Tables 4.2.6.8 and 6.1.1.4'
H H 0.0000 0.0000 'International Tables Vol C Tables 4.2.6.8 and 6.1.1.4'
N N 0.0061 0.0033 'International Tables Vol C Tables 4.2.6.8 and 6.1.1.4'

loop_
_geom_angle_atom_site_label_1
_geom_angle_atom_site_label_2
_geom_angle_atom_site_label_3
_geom_angle
_geom_angle_site_symmetry_3
_geom_angle_publ_flag
C10 N1 C1 107.4(3) . ?
C12 N2 C13 127.3(4) . y
C12 N2 H2N 120(3) . ?
C13 N2 H2N 113(3) . ?
C19 N3 C18 119.3(3) 2_666 y
C2 C1 C6 121.3(4) . ?
C2 C1 N1 126.8(4) . ?
C6 C1 N1 111.8(4) . ?
C3 C2 C1 117.9(4) . ?
C3 C2 H2 121.0 . ?
C1 C2 H2 121.0 . ?
C2 C3 C4 121.1(4) . ?
C2 C3 H3 119.5 . ?
C4 C3 H3 119.5 . ?
C5 C4 C3 120.7(4) . ?
C5 C4 H4 119.7 . ?
C3 C4 H4 119.7 . ?
C4 C5 C6 118.5(4) . ?
C4 C5 H5 120.8 . ?
C6 C5 H5 120.8 . ?
C5 C6 C1 120.5(4) . ?
C5 C6 C7 131.3(4) . ?
C1 C6 C7 108.2(4) . ?
C6 C7 C8 110.0(3) . ?
C6 C7 C9 109.7(3) . ?
C8 C7 C9 111.7(3) . ?
C6 C7 C10 99.0(3) . ?
C8 C7 C10 113.3(3) . ?
C9 C7 C10 112.4(3) . ?
C7 C8 H8A 109.5 . ?
C7 C8 H8B 109.5 . ?
H8A C8 H8B 109.5 . ?
C7 C8 H8C 109.5 . ?
H8A C8 H8C 109.5 . ?
H8B C8 H8C 109.5 . ?
C7 C9 H9A 109.5 . ?
C7 C9 H9B 109.5 . ?
H9A C9 H9B 109.5 . ?
C7 C9 H9C 109.5 . ?
H9A C9 H9C 109.5 . ?
H9B C9 H9C 109.5 . ?
N1 C10 C11 120.2(4) . ?
N1 C10 C7 113.6(3) . ?
C11 C10 C7 126.2(3) . ?
C12 C11 C19 122.5(4) . y
C12 C11 C10 121.9(4) . ?
C19 C11 C10 115.6(4) . ?
N2 C12 C11 124.7(4) . y
N2 C12 H12 117.6 . ?
C11 C12 H12 117.6 . ?
C14 C13 N2 123.3(4) . ?
C14 C13 C18 119.1(4) . ?
N2 C13 C18 117.5(4) . y
C15 C14 C13 121.5(4) . ?
C15 C14 H14 119.3 . ?
C13 C14 H14 119.3 . ?
C14 C15 C16 119.8(4) . ?
C14 C15 H15 120.1 . ?
C16 C15 H15 120.1 . ?
C17 C16 C15 119.7(4) . ?
C17 C16 H16 120.2 . ?
C15 C16 H16 120.2 . ?
C16 C17 C18 121.9(4) . ?
C16 C17 H17 119.1 . ?
C18 C17 H17 119.1 . ?
C17 C18 C13 118.0(4) . ?
C17 C18 N3 125.6(4) 2_666 ?
C13 C18 N3 116.4(3) 2_666 y
N3 C19 C11 125.5(4) . y
N3 C19 H19 117.3 . ?
C11 C19 H19 117.3 . ?
C29 N4 C20 107.9(3) . ?
C31 N5 C32 127.3(3) . ?
C31 N5 H5N 113(3) . ?
C32 N5 H5N 120(3) . ?
C38 N6 C37 118.8(3) 2_566 ?
C21 C20 C25 121.6(4) . ?
C21 C20 N4 126.6(4) . ?
C25 C20 N4 111.8(4) . ?
C20 C21 C22 118.1(4) . ?
C20 C21 H21 121.0 . ?
C22 C21 H21 121.0 . ?
C21 C22 C23 120.8(4) . ?
C21 C22 H22 119.6 . ?
C23 C22 H22 119.6 . ?
C22 C23 C24 120.7(4) . ?
C22 C23 H23 119.6 . ?
C24 C23 H23 119.6 . ?
C25 C24 C23 118.5(4) . ?
C25 C24 H24 120.7 . ?
C23 C24 H24 120.7 . ?
C24 C25 C20 120.3(4) . ?
C24 C25 C26 132.0(4) . ?
C20 C25 C26 107.7(3) . ?
C25 C26 C27 109.8(3) . ?
C25 C26 C28 110.0(3) . ?
C27 C26 C28 111.3(4) . ?
C25 C26 C29 99.0(3) . ?
C27 C26 C29 112.7(3) . ?
C28 C26 C29 113.3(3) . ?
C26 C27 H27A 109.5 . ?
C26 C27 H27B 109.5 . ?
H27A C27 H27B 109.5 . ?
C26 C27 H27C 109.5 . ?
H27A C27 H27C 109.5 . ?
H27B C27 H27C 109.5 . ?
C26 C28 H28A 109.5 . ?
C26 C28 H28B 109.5 . ?
H28A C28 H28B 109.5 . ?
C26 C28 H28C 109.5 . ?
H28A C28 H28C 109.5 . ?
H28B C28 H28C 109.5 . ?
N4 C29 C30 119.3(4) . ?
N4 C29 C26 113.6(3) . ?
C30 C29 C26 127.1(4) . ?
C31 C30 C38 122.8(4) . ?
C31 C30 C29 122.1(4) . ?
C38 C30 C29 115.2(4) . ?
N5 C31 C30 123.7(4) . ?
N5 C31 H31 118.1 . ?
C30 C31 H31 118.1 . ?
C33 C32 N5 122.4(4) . ?
C33 C32 C37 120.0(4) . ?
N5 C32 C37 117.7(4) . ?
C34 C33 C32 120.6(4) . ?
C34 C33 H33 119.7 . ?
C32 C33 H33 119.7 . ?
C33 C34 C35 120.1(4) . ?
C33 C34 H34 119.9 . ?
C35 C34 H34 119.9 . ?
C34 C35 C36 119.5(4) . ?
C34 C35 H35 120.2 . ?
C36 C35 H35 120.2 . ?
C35 C36 C37 121.6(4) . ?
C35 C36 H36 119.2 . ?
C37 C36 H36 119.2 . ?
C36 C37 C32 118.2(4) . ?
C36 C37 N6 125.2(4) 2_566 ?
C32 C37 N6 116.6(4) 2_566 ?
N6 C38 C30 125.3(4) . ?
N6 C38 H38 117.4 . ?
C30 C38 H38 117.4 . ?

loop_
_geom_bond_atom_site_label_1
_geom_bond_atom_site_label_2
_geom_bond_distance
_geom_bond_site_symmetry_2
_geom_bond_publ_flag
N1 C10 1.305(5) . y
N1 C1 1.410(5) . ?
N2 C12 1.341(5) . y
N2 C13 1.392(5) . y
N2 H2N 0.876(19) . ?
N3 C19 1.290(5) . y
N3 C18 1.423(5) 2_666 y
C1 C2 1.388(6) . ?
C1 C6 1.391(6) . ?
C2 C3 1.382(6) . ?
C2 H2 0.9500 . ?
C3 C4 1.396(7) . ?
C3 H3 0.9500 . ?
C4 C5 1.385(7) . ?
C4 H4 0.9500 . ?
C5 C6 1.386(6) . ?
C5 H5 0.9500 . ?
C6 C7 1.504(6) . ?
C7 C8 1.535(6) . ?
C7 C9 1.545(6) . ?
C7 C10 1.545(5) . ?
C8 H8A 0.9800 . ?
C8 H8B 0.9800 . ?
C8 H8C 0.9800 . ?
C9 H9A 0.9800 . ?
C9 H9B 0.9800 . ?
C9 H9C 0.9800 . ?
C10 C11 1.467(6) . y
C11 C12 1.366(6) . y
C11 C19 1.441(6) . y
C12 H12 0.9500 . ?
C13 C14 1.389(6) . ?
C13 C18 1.421(6) . ?
C14 C15 1.371(6) . ?
C14 H14 0.9500 . ?
C15 C16 1.385(6) . ?
C15 H15 0.9500 . ?
C16 C17 1.377(6) . ?
C16 H16 0.9500 . ?
C17 C18 1.391(6) . ?
C17 H17 0.9500 . ?
C18 N3 1.423(5) 2_666 ?
C19 H19 0.9500 . ?
N4 C29 1.303(5) . ?
N4 C20 1.411(5) . ?
N5 C31 1.342(5) . ?
N5 C32 1.398(5) . ?
N5 H5N 0.884(19) . ?
N6 C38 1.295(5) . ?
N6 C37 1.424(5) 2_566 ?
C20 C21 1.376(6) . ?
C20 C25 1.401(6) . ?
C21 C22 1.389(6) . ?
C21 H21 0.9500 . ?
C22 C23 1.391(6) . ?
C22 H22 0.9500 . ?
C23 C24 1.398(6) . ?
C23 H23 0.9500 . ?
C24 C25 1.374(6) . ?
C24 H24 0.9500 . ?
C25 C26 1.517(6) . ?
C26 C27 1.537(6) . ?
C26 C28 1.538(6) . ?
C26 C29 1.549(5) . ?
C27 H27A 0.9800 . ?
C27 H27B 0.9800 . ?
C27 H27C 0.9800 . ?
C28 H28A 0.9800 . ?
C28 H28B 0.9800 . ?
C28 H28C 0.9800 . ?
C29 C30 1.465(6) . ?
C30 C31 1.369(6) . ?
C30 C38 1.442(6) . ?
C31 H31 0.9500 . ?
C32 C33 1.388(6) . ?
C32 C37 1.411(6) . ?
C33 C34 1.384(6) . ?
C33 H33 0.9500 . ?
C34 C35 1.384(6) . ?
C34 H34 0.9500 . ?
C35 C36 1.388(6) . ?
C35 H35 0.9500 . ?
C36 C37 1.391(6) . ?
C36 H36 0.9500 . ?
C37 N6 1.425(5) 2_566 ?
C38 H38 0.9500 . ?

loop_
_geom_hbond_atom_site_label_D
_geom_hbond_atom_site_label_H
_geom_hbond_atom_site_label_A
_geom_hbond_distance_DH
_geom_hbond_distance_HA
_geom_hbond_distance_DA
_geom_hbond_angle_DHA
_geom_hbond_site_symmetry_A
N2 H2N N3 0.876(19) 2.11(4) 2.751(5) 130(4) .
N2 H2N N3 0.876(19) 2.23(4) 2.697(5) 113(4) 2_666
N5 H5N N6 0.884(19) 2.00(3) 2.737(5) 140(4) .
N5 H5N N6 0.884(19) 2.34(4) 2.698(5) 105(3) 2_566
C8 H8A N4 0.98 2.55 3.489(6) 159.4 2_666
C9 H9C N4 0.98 2.57 3.500(5) 158.7 2_566
C27 H27A N1 0.98 2.58 3.510(6) 157.9 2_566
C28 H28C N1 0.98 2.57 3.499(6) 158.4 2_666
